data_7017963
loop_
_publ_author_name
'Lombardo, Giuseppe M.'
'Thompson, Amber L.'
'Ballistreri, Francesco P.'
'Pappalardo, Andrea'
'Sfrazzetto, Giuseppe Trusso'
'Tomaselli, Gaetano A.'
'Toscano, Rosa M.'
'Punzo, Francesco'

_publ_section_title
;
 An integrated X-ray and molecular dynamics study of uranyl-salen
 structures and properties.
;
_journal_issue 7
_journal_name_full 'Dalton transactions (Cambridge, England : 2003)'
_journal_page_first 1951
_journal_page_last 1960
_journal_paper_doi 10.1039/c1dt11758k
_journal_volume 41
_journal_year 2012
_chemical_absolute_configuration ad
_chemical_formula_moiety 'C30 H28 N2 O5 U1'
_chemical_formula_sum 'C30 H28 N2 O5 U'
_chemical_formula_weight 734.59
_chemical_melting_point ?
_space_group_IT_number 4
_symmetry_cell_setting monoclinic
_symmetry_space_group_name_Hall 'P 2yb'
_symmetry_space_group_name_H-M 'P 1 21 1'
_atom_sites_solution_hydrogens geom
_atom_sites_solution_primary direct
_audit_creation_date 10-07-10
_audit_creation_method CRYSTALS_ver_14.06
_cell_angle_alpha 90
_cell_angle_beta 105.3961(5)
_cell_angle_gamma 90
_cell_formula_units_Z 4
_cell_length_a 11.17950(10)
_cell_length_b 19.1383(2)
_cell_length_c 13.01940(10)
_cell_measurement_reflns_used 6250
_cell_measurement_temperature 150
_cell_measurement_theta_max 27
_cell_measurement_theta_min 5
_cell_volume 2685.62(4)
_computing_cell_refinement 'DENZO/SCALEPACK (Otwinowski & Minor, 1997)'
_computing_data_collection 'COLLECT (Nonius, 2001).'
_computing_data_reduction 'DENZO/SCALEPACK (Otwinowski & Minor, 1997)'
_computing_molecular_graphics 'CAMERON (Watkin et al., 1996)'
_computing_publication_material 'CRYSTALS (Betteridge et al., 2003)'
_computing_structure_refinement 'CRYSTALS (Betteridge et al., 2003)'
_computing_structure_solution 'SIR92 (Altomare et al., 1994)'
_diffrn_ambient_temperature 150
_diffrn_measured_fraction_theta_full 0.992
_diffrn_measured_fraction_theta_max 0.989
_diffrn_measurement_device Area
_diffrn_measurement_device_type 'Nonius KappaCCD'
_diffrn_measurement_method \w
_diffrn_radiation_monochromator graphite
_diffrn_radiation_type 'Mo K\a'
_diffrn_radiation_wavelength 0.71073
_diffrn_reflns_av_R_equivalents 0.052
_diffrn_reflns_limit_h_max 14
_diffrn_reflns_limit_h_min -14
_diffrn_reflns_limit_k_max 24
_diffrn_reflns_limit_k_min -24
_diffrn_reflns_limit_l_max 16
_diffrn_reflns_limit_l_min -16
_diffrn_reflns_number 50334
_diffrn_reflns_theta_full 26.888
_diffrn_reflns_theta_max 27.436
_diffrn_reflns_theta_min 5.100
_diffrn_standards_number 0
_exptl_absorpt_coefficient_mu 6.086
_exptl_absorpt_correction_T_max 0.58
_exptl_absorpt_correction_T_min 0.44
_exptl_absorpt_correction_type multi-scan
_exptl_absorpt_process_details 'DENZO/SCALEPACK (Otwinowski & Minor, 1997)'
_exptl_crystal_colour clear_intense_yellow
_exptl_crystal_density_diffrn 1.817
_exptl_crystal_density_meas ?
_exptl_crystal_density_method 'not measured'
_exptl_crystal_description block
_exptl_crystal_F_000 1416
_exptl_crystal_size_max 0.160
_exptl_crystal_size_mid 0.150
_exptl_crystal_size_min 0.090
_refine_diff_density_max 2.58
_refine_diff_density_min -3.08
_refine_ls_abs_structure_details 'Flack (1983), 0 Friedel-pairs'
_refine_ls_abs_structure_Flack 0.010(7)
_refine_ls_extinction_method None
_refine_ls_goodness_of_fit_ref 1.0051
_refine_ls_hydrogen_treatment constr
_refine_ls_matrix_type full
_refine_ls_number_parameters 686
_refine_ls_number_reflns 12045
_refine_ls_number_restraints 1
_refine_ls_R_factor_all 0.0394
_refine_ls_R_factor_gt 0.0359
_refine_ls_shift/su_max 0.0008187
_refine_ls_shift/su_mean 0.0000115
_refine_ls_structure_factor_coef Fsqd
_refine_ls_weighting_details
;
Method, part 1, Chebychev polynomial, (Watkin, 1994, Prince, 1982)
[weight] = 1.0/[A~0~*T~0~(x)+A~1~*T~1~(x) ... +A~n-1~]*T~n-1~(x)]
where A~i~ are the Chebychev coefficients listed below and x= Fcalc/Fmax
Method = Robust Weighting (Prince, 1982)
W = [weight] * [1-(deltaF/6*sigmaF)^2^]^2^
A~i~ are:
35.5 55.3 30.2 9.24
;
_refine_ls_weighting_scheme calc
_refine_ls_wR_factor_all 0.1061
_refine_ls_wR_factor_gt 0.0999
_refine_ls_wR_factor_ref 0.1061
_reflns_limit_h_max 13
_reflns_limit_h_min -14
_reflns_limit_k_max 24
_reflns_limit_k_min -24
_reflns_limit_l_max 16
_reflns_limit_l_min 0
_reflns_number_gt 11311
_reflns_number_total 12045
_reflns_threshold_expression I>2.0\s(I)
_oxford_diffrn_Wilson_B_factor 1.80
_oxford_diffrn_Wilson_scale 36.51
_oxford_refine_ls_r_factor_ref 0.0394
_oxford_refine_ls_scale 0.18722(8)
_oxford_reflns_number_all 12045
_oxford_reflns_threshold_expression_ref I>-3.0\s(I)
_oxford_structure_analysis_title 6228
_cod_data_source_file c1dt11758k.txt
_cod_data_source_block 2
_cod_depositor_comments
;
The following automatic conversions were performed:

'_chemical_melting_point' value 'not measured' was changed to '?' -
the value is undefined or not given.

'_symmetry_cell_setting' value
'Monoclinic' changed to 'monoclinic' according to
/home/saulius/struct/CIF-dictionaries/cif_core.dic dictionary named
'cif_core.dic' version 2.4.1 from 2010-06-29.

Automatic conversion script
Id: cif_fix_values 1715 2011-07-08 13:25:40Z adriana 

The following automatic conversions were performed:

'_exptl_crystal_density_meas' value 'not measured' was changed to '?'
- the value is perceived as not measured.

Automatic conversion script
Id: cif_fix_values 3008 2015-01-20 13:52:24Z robertas 
;
_cod_original_sg_symbol_H-M 'P 1 21 1 '
_cod_original_formula_sum 'C30 H28 N2 O5 U1'
_cod_database_code 7017963

loop_
_symmetry_equiv_pos_as_xyz
x,y,z
-x,y+1/2,-z

loop_
_atom_site_label
_atom_site_type_symbol
_atom_site_fract_x
_atom_site_fract_y
_atom_site_fract_z
_atom_site_U_iso_or_equiv
_atom_site_occupancy
_atom_site_adp_type
_atom_site_refinement_flags_posn
U1 U 0.120586(18) 0.21561(5) 0.226751(15) 0.0209 1.0000 Uani .
O2 O -0.0479(4) 0.2042(3) 0.0908(4) 0.0272 1.0000 Uani .
C3 C -0.1566(6) 0.2344(3) 0.0861(6) 0.0235 1.0000 Uani .
C4 C -0.2181(5) 0.2241(4) 0.1658(5) 0.0288 1.0000 Uani .
C5 C -0.3342(7) 0.2562(5) 0.1571(7) 0.0414 1.0000 Uani .
C6 C -0.3851(7) 0.3005(5) 0.0727(8) 0.0472 1.0000 Uani .
C7 C -0.3278(7) 0.3074(5) -0.0089(7) 0.0414 1.0000 Uani .
C8 C -0.2161(6) 0.2747(4) -0.0034(6) 0.0310 1.0000 Uani .
C9 C -0.1697(7) 0.1772(4) 0.2575(6) 0.0282 1.0000 Uani .
N10 N -0.0558(5) 0.1586(3) 0.2932(4) 0.0244 1.0000 Uani .
C11 C -0.0262(6) 0.1113(3) 0.3864(5) 0.0250 1.0000 Uani .
C12 C -0.0103(6) 0.1483(4) 0.4937(7) 0.0334 1.0000 Uani .
C13 C 0.0223(6) 0.2179(4) 0.5116(6) 0.0361 1.0000 Uani .
C14 C 0.0371(8) 0.2472(5) 0.6114(7) 0.0435 1.0000 Uani .
C15 C 0.0204(8) 0.2041(6) 0.6956(7) 0.0513 1.0000 Uani .
C16 C -0.0093(9) 0.1348(6) 0.6768(7) 0.0535 1.0000 Uani .
C17 C -0.0245(7) 0.1069(4) 0.5773(6) 0.0373 1.0000 Uani .
C18 C 0.0928(6) 0.0709(3) 0.3832(5) 0.0248 1.0000 Uani .
N19 N 0.1866(5) 0.1242(3) 0.3763(5) 0.0261 1.0000 Uani .
C20 C 0.2982(6) 0.1125(3) 0.4313(5) 0.0255 1.0000 Uani .
C21 C 0.4090(6) 0.1523(3) 0.4300(5) 0.0240 1.0000 Uani .
C22 C 0.4078(5) 0.2200(5) 0.3848(5) 0.0260 1.0000 Uani .
O23 O 0.3008(4) 0.2525(2) 0.3428(4) 0.0253 1.0000 Uani .
C24 C 0.5195(6) 0.2521(4) 0.3877(6) 0.0268 1.0000 Uani .
C25 C 0.6316(5) 0.2202(4) 0.4350(5) 0.0300 1.0000 Uani .
C26 C 0.6343(6) 0.1533(4) 0.4803(6) 0.0338 1.0000 Uani .
C27 C 0.5232(6) 0.1202(4) 0.4783(6) 0.0316 1.0000 Uani .
C28 C 0.0716(7) 0.0173(4) 0.2927(6) 0.0298 1.0000 Uani .
C29 C 0.1701(8) -0.0065(4) 0.2571(7) 0.0374 1.0000 Uani .
C30 C 0.1555(9) -0.0611(4) 0.1845(8) 0.0430 1.0000 Uani .
C31 C 0.0405(9) -0.0909(5) 0.1423(7) 0.0441 1.0000 Uani .
C32 C -0.0598(9) -0.0678(5) 0.1758(9) 0.0536 1.0000 Uani .
C33 C -0.0442(9) -0.0126(4) 0.2489(8) 0.0466 1.0000 Uani .
O34 O 0.0565(4) 0.2880(2) 0.2788(4) 0.0256 1.0000 Uani .
O35 O 0.1934(4) 0.1498(3) 0.1659(4) 0.0279 1.0000 Uani .
O36 O 0.1834(4) 0.2987(2) 0.1118(4) 0.0288 1.0000 Uani .
C37 C 0.2801(8) 0.2873(5) 0.0581(8) 0.0436 1.0000 Uani .
C38 C 0.2365(13) 0.2504(6) -0.0423(9) 0.0645 1.0000 Uani .
U101 U 0.364560(18) 0.46877(4) 0.268412(15) 0.0211 1.0000 Uani .
O102 O 0.5249(4) 0.4724(3) 0.4136(3) 0.0243 1.0000 Uani .
C103 C 0.6381(5) 0.4501(3) 0.4188(5) 0.0250 1.0000 Uani .
C104 C 0.7040(5) 0.4697(4) 0.3455(5) 0.0253 1.0000 Uani .
C105 C 0.8258(6) 0.4459(4) 0.3587(6) 0.0335 1.0000 Uani .
C106 C 0.8797(7) 0.3999(4) 0.4405(7) 0.0404 1.0000 Uani .
C107 C 0.8165(7) 0.3821(4) 0.5148(7) 0.0387 1.0000 Uani .
C108 C 0.6986(6) 0.4068(4) 0.5067(6) 0.0322 1.0000 Uani .
C109 C 0.6555(6) 0.5215(3) 0.2641(5) 0.0258 1.0000 Uani .
N110 N 0.5398(5) 0.5402(3) 0.2304(5) 0.0256 1.0000 Uani .
H111 H -0.0949 0.0775 0.3771 0.0298 1.0000 Uiso R
C111 C 0.5130(6) 0.6018(3) 0.1569(5) 0.0259 1.0000 Uani .
C112 C 0.5055(6) 0.6667(3) 0.2239(5) 0.0270 1.0000 Uani .
C113 C 0.6147(7) 0.7022(4) 0.2724(7) 0.0408 1.0000 Uani .
C114 C 0.6136(9) 0.7596(5) 0.3352(8) 0.0487 1.0000 Uani .
C115 C 0.5025(9) 0.7841(4) 0.3491(8) 0.0462 1.0000 Uani .
C116 C 0.3927(8) 0.7503(5) 0.3021(8) 0.0422 1.0000 Uani .
C117 C 0.3939(7) 0.6906(4) 0.2399(7) 0.0367 1.0000 Uani .
C118 C 0.3975(6) 0.5864(3) 0.0652(5) 0.0270 1.0000 Uani .
N119 N 0.3028(5) 0.5476(3) 0.1033(4) 0.0236 1.0000 Uani .
C120 C 0.1898(6) 0.5639(3) 0.0582(5) 0.0244 1.0000 Uani .
C121 C 0.0781(6) 0.5327(3) 0.0757(5) 0.0266 1.0000 Uani .
C122 C 0.0766(5) 0.4659(4) 0.1226(4) 0.0224 1.0000 Uani .
O123 O 0.1819(4) 0.4292(2) 0.1572(4) 0.0255 1.0000 Uani .
C124 C -0.0371(6) 0.4370(3) 0.1280(6) 0.0290 1.0000 Uani .
C125 C -0.1451(6) 0.4738(5) 0.0862(7) 0.0402 1.0000 Uani .
C126 C -0.1471(6) 0.5393(4) 0.0399(6) 0.0355 1.0000 Uani .
C127 C -0.0350(6) 0.5664(4) 0.0344(6) 0.0310 1.0000 Uani .
C128 C 0.4313(6) 0.5482(4) -0.0260(5) 0.0286 1.0000 Uani .
C129 C 0.4061(8) 0.4771(4) -0.0467(6) 0.0394 1.0000 Uani .
C130 C 0.4389(9) 0.4465(5) -0.1337(8) 0.0507 1.0000 Uani .
H131 H 0.0340 0.2454 0.4561 0.0438 1.0000 Uiso R
C131 C 0.4955(8) 0.4838(5) -0.1963(7) 0.0484 1.0000 Uani .
C132 C 0.5213(10) 0.5544(6) -0.1759(8) 0.0570 1.0000 Uani .
C133 C 0.4906(8) 0.5851(5) -0.0910(7) 0.0454 1.0000 Uani .
O134 O 0.4365(4) 0.3994(3) 0.2154(4) 0.0272 1.0000 Uani .
O135 O 0.2893(5) 0.5350(3) 0.3227(4) 0.0289 1.0000 Uani .
O136 O 0.2994(4) 0.3847(2) 0.3826(4) 0.0229 1.0000 Uani .
C137 C 0.2083(7) 0.3977(3) 0.4407(6) 0.0285 1.0000 Uani .
C138 C 0.2604(9) 0.4423(5) 0.5375(7) 0.0450 1.0000 Uani .
H51 H -0.3756 0.2488 0.2101 0.0491 1.0000 Uiso R
H61 H -0.4577 0.3250 0.0704 0.0569 1.0000 Uiso R
H71 H -0.3665 0.3333 -0.0693 0.0499 1.0000 Uiso R
H81 H -0.1774 0.2815 -0.0575 0.0371 1.0000 Uiso R
H91 H -0.2265 0.1610 0.2941 0.0339 1.0000 Uiso R
H141 H 0.0590 0.2939 0.6241 0.0521 1.0000 Uiso R
H151 H 0.0296 0.2226 0.7634 0.0609 1.0000 Uiso R
H161 H -0.0195 0.1067 0.7325 0.0649 1.0000 Uiso R
H171 H -0.0443 0.0600 0.5660 0.0450 1.0000 Uiso R
H181 H 0.1228 0.0455 0.4506 0.0304 1.0000 Uiso R
H201 H 0.3100 0.0756 0.4780 0.0310 1.0000 Uiso R
H241 H 0.5197 0.2961 0.3575 0.0317 1.0000 Uiso R
H251 H 0.7055 0.2432 0.4358 0.0356 1.0000 Uiso R
H261 H 0.7091 0.1305 0.5082 0.0411 1.0000 Uiso R
H271 H 0.5243 0.0777 0.5122 0.0380 1.0000 Uiso R
H291 H 0.2467 0.0149 0.2817 0.0449 1.0000 Uiso R
H301 H 0.2240 -0.0771 0.1633 0.0508 1.0000 Uiso R
H311 H 0.0306 -0.1270 0.0920 0.0520 1.0000 Uiso R
H321 H -0.1381 -0.0874 0.1481 0.0640 1.0000 Uiso R
H331 H -0.1131 0.0029 0.2703 0.0561 1.0000 Uiso R
H361 H 0.1955 0.3386 0.1353 0.0431 1.0000 Uiso R
H371 H 0.3437 0.2579 0.1041 0.0519 1.0000 Uiso R
H372 H 0.3157 0.3324 0.0463 0.0521 1.0000 Uiso R
H381 H 0.2154 0.2033 -0.0285 0.0949 1.0000 Uiso R
H382 H 0.1644 0.2738 -0.0854 0.0950 1.0000 Uiso R
H383 H 0.3007 0.2499 -0.0791 0.0949 1.0000 Uiso R
H1051 H 0.8705 0.4606 0.3117 0.0402 1.0000 Uiso R
H1061 H 0.9590 0.3822 0.4456 0.0488 1.0000 Uiso R
H1071 H 0.8538 0.3521 0.5705 0.0461 1.0000 Uiso R
H1081 H 0.6576 0.3948 0.5581 0.0392 1.0000 Uiso R
H1091 H 0.7115 0.5417 0.2313 0.0307 1.0000 Uiso R
H1111 H 0.5824 0.6081 0.1256 0.0306 1.0000 Uiso R
H1131 H 0.6900 0.6868 0.2624 0.0489 1.0000 Uiso R
H1141 H 0.6878 0.7819 0.3686 0.0582 1.0000 Uiso R
H1151 H 0.5015 0.8235 0.3912 0.0561 1.0000 Uiso R
H1161 H 0.3181 0.7669 0.3108 0.0497 1.0000 Uiso R
H1171 H 0.3193 0.6683 0.2071 0.0440 1.0000 Uiso R
H1181 H 0.3618 0.6313 0.0370 0.0320 1.0000 Uiso R
H1201 H 0.1783 0.6004 0.0096 0.0291 1.0000 Uiso R
H1241 H -0.0394 0.3946 0.1619 0.0349 1.0000 Uiso R
H1251 H -0.2199 0.4526 0.0859 0.0483 1.0000 Uiso R
H1261 H -0.2211 0.5631 0.0123 0.0428 1.0000 Uiso R
H1271 H -0.0338 0.6107 0.0052 0.0371 1.0000 Uiso R
H1291 H 0.3688 0.4506 -0.0035 0.0472 1.0000 Uiso R
H1301 H 0.4213 0.3995 -0.1488 0.0609 1.0000 Uiso R
H1311 H 0.5181 0.4624 -0.2522 0.0590 1.0000 Uiso R
H1321 H 0.5563 0.5808 -0.2208 0.0690 1.0000 Uiso R
H1331 H 0.5089 0.6321 -0.0771 0.0550 1.0000 Uiso R
H1361 H 0.3010 0.3418 0.3729 0.0338 1.0000 Uiso R
H1371 H 0.1374 0.4209 0.3934 0.0341 1.0000 Uiso R
H1372 H 0.1810 0.3531 0.4627 0.0339 1.0000 Uiso R
H1381 H 0.1956 0.4540 0.5712 0.0667 1.0000 Uiso R
H1382 H 0.3244 0.4173 0.5875 0.0672 1.0000 Uiso R
H1383 H 0.2951 0.4841 0.5160 0.0671 1.0000 Uiso R

loop_
_atom_site_aniso_label
_atom_site_aniso_U_11
_atom_site_aniso_U_22
_atom_site_aniso_U_33
_atom_site_aniso_U_23
_atom_site_aniso_U_13
_atom_site_aniso_U_12
U1 0.02132(10) 0.01662(12) 0.02480(12) 0.00045(9) 0.00628(7) 0.00034(8)
O2 0.023(2) 0.028(3) 0.030(2) -0.0016(19) 0.0068(16) 0.0033(17)
C3 0.024(3) 0.013(3) 0.032(3) -0.001(2) 0.004(2) -0.0027(19)
C4 0.018(2) 0.036(4) 0.031(3) 0.005(3) 0.005(2) 0.003(3)
C5 0.022(3) 0.065(5) 0.041(4) 0.015(4) 0.015(3) 0.018(3)
C6 0.031(4) 0.050(5) 0.060(5) 0.009(4) 0.012(3) 0.015(3)
C7 0.030(4) 0.047(5) 0.045(4) 0.013(4) 0.006(3) 0.012(3)
C8 0.028(3) 0.038(4) 0.025(3) 0.009(3) 0.004(2) 0.000(3)
C9 0.028(3) 0.029(3) 0.028(3) 0.001(3) 0.006(2) 0.000(2)
N10 0.022(2) 0.025(3) 0.026(3) 0.000(2) 0.0059(19) 0.0007(19)
C11 0.021(3) 0.020(3) 0.034(3) 0.002(2) 0.008(2) 0.003(2)
C12 0.021(3) 0.035(3) 0.042(4) 0.004(3) 0.005(3) 0.004(3)
C13 0.037(4) 0.036(4) 0.037(4) 0.000(4) 0.012(3) 0.012(4)
C14 0.047(5) 0.047(4) 0.036(4) -0.009(3) 0.011(3) 0.010(3)
C15 0.042(4) 0.076(8) 0.033(4) -0.010(4) 0.006(3) 0.001(4)
C16 0.049(5) 0.081(7) 0.028(4) 0.014(4) 0.007(3) 0.006(4)
C17 0.039(4) 0.045(4) 0.027(3) 0.010(3) 0.009(3) -0.006(3)
C18 0.028(3) 0.015(3) 0.030(3) 0.002(2) 0.005(2) 0.001(2)
N19 0.025(2) 0.022(3) 0.034(3) 0.003(2) 0.011(2) -0.0032(19)
C20 0.029(3) 0.018(3) 0.028(3) 0.008(2) 0.005(2) 0.005(2)
C21 0.025(3) 0.022(3) 0.023(3) 0.003(2) 0.003(2) 0.005(2)
C22 0.021(2) 0.029(3) 0.026(3) 0.002(3) 0.005(2) 0.002(3)
O23 0.020(2) 0.015(2) 0.037(3) 0.0039(17) 0.0006(17) 0.0014(15)
C24 0.027(3) 0.022(3) 0.031(3) 0.006(2) 0.006(2) -0.004(2)
C25 0.024(3) 0.027(3) 0.041(3) 0.005(3) 0.012(2) 0.000(3)
C26 0.023(3) 0.025(3) 0.052(4) 0.004(3) 0.007(3) 0.008(2)
C27 0.029(3) 0.028(3) 0.036(4) 0.012(3) 0.005(3) 0.000(3)
C28 0.032(3) 0.022(3) 0.034(3) 0.007(3) 0.006(3) 0.001(2)
C29 0.038(4) 0.029(3) 0.049(4) -0.004(3) 0.019(3) -0.005(3)
C30 0.050(5) 0.032(4) 0.053(5) -0.004(3) 0.025(4) 0.004(3)
C31 0.055(5) 0.036(4) 0.042(4) -0.011(3) 0.013(4) -0.002(3)
C32 0.048(5) 0.049(5) 0.061(6) -0.024(5) 0.008(4) -0.009(4)
C33 0.047(4) 0.035(4) 0.059(5) -0.009(4) 0.016(4) -0.007(3)
O34 0.028(2) 0.019(2) 0.028(2) -0.0001(18) 0.0055(17) -0.0021(16)
O35 0.030(2) 0.019(2) 0.033(3) 0.0052(19) 0.0053(19) 0.0008(17)
O36 0.031(2) 0.021(2) 0.034(3) -0.001(2) 0.0088(19) -0.0033(17)
C37 0.043(4) 0.041(4) 0.050(5) -0.007(4) 0.018(3) -0.009(3)
C38 0.097(9) 0.051(6) 0.051(6) -0.015(5) 0.029(6) -0.023(6)
U101 0.02123(10) 0.01637(12) 0.02593(13) -0.00033(9) 0.00653(7) 0.00047(8)
O102 0.0220(18) 0.024(2) 0.0261(19) -0.0002(19) 0.0042(14) 0.0007(17)
C103 0.015(2) 0.030(4) 0.028(3) -0.006(2) 0.002(2) -0.001(2)
C104 0.023(2) 0.019(3) 0.033(3) -0.005(3) 0.006(2) 0.001(2)
C105 0.026(3) 0.040(4) 0.035(4) 0.002(3) 0.009(3) -0.005(2)
C106 0.023(3) 0.046(4) 0.048(4) 0.007(3) 0.003(3) 0.009(3)
C107 0.027(3) 0.037(4) 0.050(5) 0.012(3) 0.006(3) -0.002(3)
C108 0.032(3) 0.023(3) 0.041(4) -0.006(3) 0.008(3) 0.000(2)
C109 0.024(3) 0.026(3) 0.028(3) 0.000(2) 0.009(2) -0.001(2)
N110 0.025(3) 0.021(2) 0.030(3) 0.004(2) 0.006(2) 0.0005(18)
C111 0.033(3) 0.014(3) 0.034(3) 0.004(2) 0.013(3) -0.002(2)
C112 0.037(3) 0.017(3) 0.028(3) 0.001(2) 0.010(3) -0.001(2)
C113 0.034(3) 0.035(4) 0.056(5) -0.020(3) 0.017(3) -0.014(3)
C114 0.055(5) 0.037(4) 0.057(5) -0.020(4) 0.019(4) -0.023(4)
C115 0.063(6) 0.030(4) 0.049(5) -0.015(4) 0.022(4) -0.011(3)
C116 0.045(4) 0.039(4) 0.047(5) -0.006(4) 0.020(4) 0.004(3)
C117 0.039(4) 0.025(3) 0.048(4) -0.007(3) 0.015(3) 0.000(3)
C118 0.029(3) 0.024(3) 0.028(3) 0.003(2) 0.008(2) -0.003(2)
N119 0.024(2) 0.013(2) 0.034(3) 0.0000(19) 0.008(2) -0.0001(17)
C120 0.028(3) 0.018(3) 0.029(3) 0.000(2) 0.010(2) -0.003(2)
C121 0.026(3) 0.025(3) 0.029(3) 0.000(3) 0.007(2) 0.004(2)
C122 0.028(3) 0.020(3) 0.017(2) 0.001(3) 0.0040(19) 0.011(3)
O123 0.022(2) 0.018(2) 0.032(2) -0.0016(18) 0.0006(17) 0.0013(15)
C124 0.036(3) 0.015(3) 0.035(3) -0.001(2) 0.006(3) 0.000(2)
C125 0.023(3) 0.045(4) 0.052(4) -0.004(4) 0.009(3) -0.004(3)
C126 0.024(3) 0.036(4) 0.044(4) 0.009(3) 0.004(3) 0.004(2)
C127 0.025(3) 0.029(3) 0.038(4) 0.007(3) 0.006(3) 0.002(2)
C128 0.025(3) 0.033(3) 0.031(3) 0.001(3) 0.013(2) -0.001(2)
C129 0.055(4) 0.032(4) 0.035(4) 0.002(3) 0.018(3) 0.006(3)
C130 0.053(5) 0.050(5) 0.051(5) -0.011(4) 0.017(4) 0.002(4)
C131 0.043(4) 0.064(7) 0.038(4) -0.014(4) 0.011(3) 0.010(4)
C132 0.059(6) 0.074(7) 0.044(5) -0.003(5) 0.023(4) -0.014(5)
C133 0.048(5) 0.050(5) 0.044(5) -0.008(4) 0.023(4) -0.008(4)
O134 0.025(2) 0.027(2) 0.029(2) -0.0012(19) 0.0049(17) -0.0006(17)
O135 0.035(3) 0.021(2) 0.032(3) -0.0028(19) 0.011(2) 0.0007(17)
O136 0.025(2) 0.018(2) 0.028(2) -0.0004(18) 0.0110(17) -0.0022(15)
C137 0.037(3) 0.024(3) 0.029(3) -0.001(3) 0.015(3) -0.006(2)
C138 0.062(5) 0.034(4) 0.041(5) -0.003(3) 0.017(4) -0.003(3)

loop_
_atom_type_symbol
_atom_type_scat_dispersion_real
_atom_type_scat_dispersion_imag
_atom_type_scat_Cromer_Mann_a1
_atom_type_scat_Cromer_Mann_b1
_atom_type_scat_Cromer_Mann_a2
_atom_type_scat_Cromer_Mann_b2
_atom_type_scat_Cromer_Mann_a3
_atom_type_scat_Cromer_Mann_b3
_atom_type_scat_Cromer_Mann_a4
_atom_type_scat_Cromer_Mann_b4
_atom_type_scat_Cromer_Mann_c
_atom_type_scat_source
C 0.0033 0.0016 2.3100 20.8439 1.0200 10.2075 1.5886 0.5687 0.8650 51.6512 0.2156 'International Tables Vol C 4.2.6.8 and 6.1.1.4'
H 0.0000 0.0000 0.4930 10.5109 0.3229 26.1257 0.1402 3.1424 0.0408 57.7998 0.0030 'International Tables Vol C 4.2.6.8 and 6.1.1.4'
N 0.0061 0.0033 12.2126 0.0057 3.1322 9.8933 2.0125 28.9975 1.1663 0.5826 -11.5290 'International Tables Vol C 4.2.6.8 and 6.1.1.4'
O 0.0106 0.0060 3.0485 13.2771 2.2868 5.7011 1.5463 0.3239 0.8670 32.9089 0.2508 'International Tables Vol C 4.2.6.8 and 6.1.1.4'
U -9.6767 9.6646 36.0228 0.5293 23.4128 3.3253 14.9491 16.0927 4.1880 100.6130 13.3966 'International Tables Vol C 4.2.6.8 and 6.1.1.4'

loop_
_geom_angle_atom_site_label_1
_geom_angle_atom_site_label_2
_geom_angle_atom_site_label_3
_geom_angle
_geom_angle_publ_flag
O2 U1 N10 70.52(17) yes
O2 U1 N19 123.12(18) yes
N10 U1 N19 63.44(17) yes
O2 U1 O23 165.24(17) yes
N10 U1 O23 121.59(18) yes
N19 U1 O23 71.61(17) yes
O2 U1 O34 92.18(19) yes
N10 U1 O34 77.36(19) yes
N19 U1 O34 107.8(2) yes
O23 U1 O34 83.17(19) yes
O2 U1 O35 88.1(2) yes
N10 U1 O35 109.0(2) yes
N19 U1 O35 77.5(2) yes
O23 U1 O35 94.87(19) yes
O34 U1 O35 173.3(2) yes
O2 U1 O36 84.00(17) yes
N10 U1 O36 148.89(16) yes
N19 U1 O36 147.62(16) yes
O23 U1 O36 81.73(17) yes
O34 U1 O36 86.34(19) yes
O35 U1 O36 86.99(19) yes
U1 O2 C3 124.2(4) yes
O2 C3 C4 121.7(6) yes
O2 C3 C8 120.0(6) yes
C4 C3 C8 118.2(6) yes
C3 C4 C5 120.0(6) yes
C3 C4 C9 122.5(6) yes
C5 C4 C9 117.5(6) yes
C4 C5 C6 120.3(7) yes
C4 C5 H51 119.8 no
C6 C5 H51 119.9 no
C5 C6 C7 119.4(7) yes
C5 C6 H61 120.2 no
C7 C6 H61 120.3 no
C6 C7 C8 120.8(7) yes
C6 C7 H71 119.4 no
C8 C7 H71 119.7 no
C3 C8 C7 120.8(7) yes
C3 C8 H81 119.4 no
C7 C8 H81 119.6 no
C4 C9 N10 125.1(6) yes
C4 C9 H91 117.2 no
N10 C9 H91 117.7 no
U1 N10 C9 122.1(5) yes
U1 N10 C11 120.5(4) yes
C9 N10 C11 116.7(6) yes
N10 C11 C12 114.2(5) yes
N10 C11 C18 106.8(5) yes
C12 C11 C18 111.2(5) yes
N10 C11 H111 107.6 no
C12 C11 H111 108.3 no
C18 C11 H111 108.5 no
C11 C12 C13 124.0(7) yes
C11 C12 C17 116.1(6) yes
C13 C12 C17 119.8(7) yes
C12 C13 C14 120.6(8) yes
C12 C13 H131 119.9 no
C14 C13 H131 119.5 no
C13 C14 C15 118.7(9) yes
C13 C14 H141 121.1 no
C15 C14 H141 120.2 no
C14 C15 C16 119.8(8) yes
C14 C15 H151 120.4 no
C16 C15 H151 119.8 no
C15 C16 C17 120.6(9) yes
C15 C16 H161 119.5 no
C17 C16 H161 119.9 no
C12 C17 C16 120.4(8) yes
C12 C17 H171 120.0 no
C16 C17 H171 119.5 no
C11 C18 N19 106.6(5) yes
C11 C18 C28 113.3(5) yes
N19 C18 C28 112.4(6) yes
C11 C18 H181 108.4 no
N19 C18 H181 108.4 no
C28 C18 H181 107.6 no
C18 N19 U1 116.6(4) yes
C18 N19 C20 116.4(5) yes
U1 N19 C20 125.6(4) yes
N19 C20 C21 127.3(6) yes
N19 C20 H201 116.9 no
C21 C20 H201 115.8 no
C20 C21 C22 124.5(5) yes
C20 C21 C27 116.1(6) yes
C22 C21 C27 119.4(6) yes
C21 C22 O23 120.3(6) yes
C21 C22 C24 118.9(6) yes
O23 C22 C24 120.8(8) yes
U1 O23 C22 131.8(5) yes
C22 C24 C25 121.5(7) yes
C22 C24 H241 119.6 no
C25 C24 H241 119.0 no
C24 C25 C26 120.2(6) yes
C24 C25 H251 119.5 no
C26 C25 H251 120.3 no
C25 C26 C27 119.2(6) yes
C25 C26 H261 120.6 no
C27 C26 H261 120.1 no
C21 C27 C26 120.8(6) yes
C21 C27 H271 119.6 no
C26 C27 H271 119.6 no
C18 C28 C29 120.4(6) yes
C18 C28 C33 121.9(7) yes
C29 C28 C33 117.6(8) yes
C28 C29 C30 121.2(7) yes
C28 C29 H291 118.9 no
C30 C29 H291 119.9 no
C29 C30 C31 120.6(8) yes
C29 C30 H301 119.5 no
C31 C30 H301 119.9 no
C30 C31 C32 119.4(8) yes
C30 C31 H311 120.5 no
C32 C31 H311 120.1 no
C31 C32 C33 119.4(9) yes
C31 C32 H321 120.5 no
C33 C32 H321 120.1 no
C32 C33 C28 121.6(9) yes
C32 C33 H331 118.6 no
C28 C33 H331 119.8 no
U1 O36 C37 125.3(5) yes
U1 O36 H361 115.4 no
C37 O36 H361 104.4 no
O36 C37 C38 113.1(8) yes
O36 C37 H371 107.8 no
C38 C37 H371 106.6 no
O36 C37 H372 109.2 no
C38 C37 H372 110.0 no
H371 C37 H372 110.1 no
C37 C38 H381 109.2 no
C37 C38 H382 109.1 no
H381 C38 H382 109.7 no
C37 C38 H383 109.6 no
H381 C38 H383 109.7 no
H382 C38 H383 109.5 no
O102 U101 N110 70.21(17) yes
O102 U101 N119 131.86(17) yes
N110 U101 N119 64.59(17) yes
O102 U101 O123 157.44(17) yes
N110 U101 O123 131.06(17) yes
N119 U101 O123 70.67(16) yes
O102 U101 O134 90.46(19) yes
N110 U101 O134 82.8(2) yes
N119 U101 O134 99.3(2) yes
O123 U101 O134 85.84(18) yes
O102 U101 O135 90.0(2) yes
N110 U101 O135 99.5(2) yes
N119 U101 O135 82.1(2) yes
O123 U101 O135 92.9(2) yes
O134 U101 O135 177.7(2) yes
O102 U101 O136 78.85(16) yes
N110 U101 O136 147.85(16) yes
N119 U101 O136 147.57(15) yes
O123 U101 O136 78.85(16) yes
O134 U101 O136 89.05(19) yes
O135 U101 O136 88.78(19) yes
U101 O102 C103 125.2(4) yes
O102 C103 C104 123.2(6) yes
O102 C103 C108 118.2(6) yes
C104 C103 C108 118.5(6) yes
C103 C104 C105 119.9(6) yes
C103 C104 C109 121.3(6) yes
C105 C104 C109 118.4(6) yes
C104 C105 C106 120.6(7) yes
C104 C105 H1051 119.6 no
C106 C105 H1051 119.8 no
C105 C106 C107 119.6(7) yes
C105 C106 H1061 119.6 no
C107 C106 H1061 120.8 no
C106 C107 C108 121.2(7) yes
C106 C107 H1071 119.3 no
C108 C107 H1071 119.5 no
C103 C108 C107 120.0(7) yes
C103 C108 H1081 119.8 no
C107 C108 H1081 120.2 no
C104 C109 N110 125.5(6) yes
C104 C109 H1091 117.0 no
N110 C109 H1091 117.5 no
U101 N110 C109 122.3(4) yes
U101 N110 C111 120.9(4) yes
C109 N110 C111 116.4(5) yes
N110 C111 C112 107.7(5) yes
N110 C111 C118 109.3(5) yes
C112 C111 C118 115.8(5) yes
N110 C111 H1111 108.6 no
C112 C111 H1111 107.9 no
C118 C111 H1111 107.3 no
C111 C112 C113 118.7(6) yes
C111 C112 C117 122.5(6) yes
C113 C112 C117 118.9(7) yes
C112 C113 C114 121.0(7) yes
C112 C113 H1131 119.8 no
C114 C113 H1131 119.2 no
C113 C114 C115 120.0(8) yes
C113 C114 H1141 119.8 no
C115 C114 H1141 120.2 no
C114 C115 C116 120.5(8) yes
C114 C115 H1151 120.1 no
C116 C115 H1151 119.4 no
C115 C116 C117 119.7(8) yes
C115 C116 H1161 120.5 no
C117 C116 H1161 119.9 no
C116 C117 C112 120.0(7) yes
C116 C117 H1171 119.5 no
C112 C117 H1171 120.5 no
C111 C118 N119 111.3(5) yes
C111 C118 C128 111.4(5) yes
N119 C118 C128 111.5(5) yes
C111 C118 H1181 107.4 no
N119 C118 H1181 108.0 no
C128 C118 H1181 106.9 no
C118 N119 U101 121.1(4) yes
C118 N119 C120 115.4(5) yes
U101 N119 C120 122.7(4) yes
N119 C120 C121 127.6(6) yes
N119 C120 H1201 115.9 no
C121 C120 H1201 116.5 no
C120 C121 C122 123.1(6) yes
C120 C121 C127 118.5(6) yes
C122 C121 C127 118.0(6) yes
C121 C122 O123 120.3(6) yes
C121 C122 C124 119.4(6) yes
O123 C122 C124 120.2(7) yes
U101 O123 C122 126.4(4) yes
C122 C124 C125 119.2(7) yes
C122 C124 H1241 120.5 no
C125 C124 H1241 120.2 no
C124 C125 C126 123.0(7) yes
C124 C125 H1251 118.1 no
C126 C125 H1251 118.8 no
C125 C126 C127 116.9(6) yes
C125 C126 H1261 121.4 no
C127 C126 H1261 121.7 no
C121 C127 C126 123.5(7) yes
C121 C127 H1271 118.0 no
C126 C127 H1271 118.5 no
C118 C128 C129 122.5(6) yes
C118 C128 C133 119.0(6) yes
C129 C128 C133 118.5(7) yes
C128 C129 C130 118.4(8) yes
C128 C129 H1291 120.7 no
C130 C129 H1291 120.9 no
C129 C130 C131 121.9(9) yes
C129 C130 H1301 119.0 no
C131 C130 H1301 119.1 no
C130 C131 C132 120.0(8) yes
C130 C131 H1311 120.5 no
C132 C131 H1311 119.5 no
C131 C132 C133 119.0(9) yes
C131 C132 H1321 120.4 no
C133 C132 H1321 120.6 no
C128 C133 C132 122.1(9) yes
C128 C133 H1331 119.1 no
C132 C133 H1331 118.8 no
U101 O136 C137 125.1(4) yes
U101 O136 H1361 122.6 no
C137 O136 H1361 107.3 no
O136 C137 C138 111.5(6) yes
O136 C137 H1371 108.4 no
C138 C137 H1371 109.9 no
O136 C137 H1372 108.8 no
C138 C137 H1372 109.5 no
H1371 C137 H1372 108.7 no
C137 C138 H1381 109.9 no
C137 C138 H1382 109.8 no
H1381 C138 H1382 108.7 no
C137 C138 H1383 109.0 no
H1381 C138 H1383 110.3 no
H1382 C138 H1383 109.0 no

loop_
_geom_bond_atom_site_label_1
_geom_bond_atom_site_label_2
_geom_bond_distance
_geom_bond_publ_flag
U1 O2 2.226(4) yes
U1 N10 2.594(5) yes
U1 N19 2.575(6) yes
U1 O23 2.286(4) yes
U1 O34 1.774(5) yes
U1 O35 1.794(5) yes
U1 O36 2.412(5) yes
O2 C3 1.333(8) yes
C3 C4 1.403(9) yes
C3 C8 1.408(9) yes
C4 C5 1.413(9) yes
C4 C9 1.478(10) yes
C5 C6 1.385(12) yes
C5 H51 0.938 no
C6 C7 1.384(12) yes
C6 H61 0.931 no
C7 C8 1.382(10) yes
C7 H71 0.933 no
C8 H81 0.928 no
C9 N10 1.285(9) yes
C9 H91 0.940 no
N10 C11 1.480(8) yes
C11 C12 1.534(10) yes
C11 C18 1.549(8) yes
C11 H111 0.986 no
C12 C13 1.385(11) yes
C12 C17 1.389(11) yes
C13 C14 1.385(11) yes
C13 H131 0.931 no
C14 C15 1.423(14) yes
C14 H141 0.929 no
C15 C16 1.373(16) yes
C15 H151 0.930 no
C16 C17 1.370(13) yes
C16 H161 0.934 no
C17 H171 0.926 no
C18 N19 1.482(8) yes
C18 C28 1.532(10) yes
C18 H181 0.981 no
N19 C20 1.283(8) yes
C20 C21 1.459(9) yes
C20 H201 0.918 no
C21 C22 1.422(11) yes
C21 C27 1.405(9) yes
C22 O23 1.329(8) yes
C22 C24 1.383(9) yes
C24 C25 1.383(9) yes
C24 H241 0.930 no
C25 C26 1.407(10) yes
C25 H251 0.933 no
C26 C27 1.388(10) yes
C26 H261 0.928 no
C27 H271 0.924 no
C28 C29 1.381(10) yes
C28 C33 1.392(11) yes
C29 C30 1.388(12) yes
C29 H291 0.927 no
C30 C31 1.380(13) yes
C30 H301 0.932 no
C31 C32 1.380(13) yes
C31 H311 0.938 no
C32 C33 1.401(12) yes
C32 H321 0.932 no
C33 H331 0.935 no
O36 C37 1.450(10) yes
O36 H361 0.822 no
C37 C38 1.452(13) yes
C37 H371 0.978 no
C37 H372 0.980 no
C38 H381 0.960 no
C38 H382 0.961 no
C38 H383 0.963 no
U101 O102 2.234(4) yes
U101 N110 2.543(5) yes
U101 N119 2.567(5) yes
U101 O123 2.296(4) yes
U101 O134 1.783(5) yes
U101 O135 1.770(5) yes
U101 O136 2.431(5) yes
O102 C103 1.320(7) yes
C103 C104 1.403(9) yes
C103 C108 1.430(10) yes
C104 C105 1.403(9) yes
C104 C109 1.448(10) yes
C105 C106 1.389(10) yes
C105 H1051 0.930 no
C106 C107 1.383(12) yes
C106 H1061 0.935 no
C107 C108 1.378(10) yes
C107 H1071 0.932 no
C108 H1081 0.935 no
C109 N110 1.301(8) yes
C109 H1091 0.930 no
N110 C111 1.497(8) yes
C111 C112 1.533(9) yes
C111 C118 1.536(9) yes
C111 H1111 0.975 no
C112 C113 1.393(9) yes
C112 C117 1.396(10) yes
C113 C114 1.372(11) yes
C113 H1131 0.933 no
C114 C115 1.383(14) yes
C114 H1141 0.931 no
C115 C116 1.379(13) yes
C115 H1151 0.934 no
C116 C117 1.402(11) yes
C116 H1161 0.928 no
C117 H1171 0.933 no
C118 N119 1.482(8) yes
C118 C128 1.525(9) yes
C118 H1181 0.976 no
N119 C120 1.281(8) yes
C120 C121 1.456(9) yes
C120 H1201 0.928 no
C121 C122 1.419(11) yes
C121 C127 1.394(9) yes
C122 O123 1.342(7) yes
C122 C124 1.404(10) yes
C124 C125 1.380(10) yes
C124 H1241 0.926 no
C125 C126 1.388(12) yes
C125 H1251 0.929 no
C126 C127 1.376(10) yes
C126 H1261 0.929 no
C127 H1271 0.931 no
C128 C129 1.401(11) yes
C128 C133 1.397(11) yes
C129 C130 1.406(12) yes
C129 H1291 0.934 no
C130 C131 1.359(14) yes
C130 H1301 0.931 no
C131 C132 1.393(15) yes
C131 H1311 0.926 no
C132 C133 1.373(13) yes
C132 H1321 0.933 no
C133 H1331 0.929 no
O136 C137 1.443(8) yes
O136 H1361 0.831 no
C137 C138 1.506(11) yes
C137 H1371 0.973 no
C137 H1372 0.973 no
C138 H1381 0.968 no
C138 H1382 0.957 no
C138 H1383 0.961 no

loop_
_geom_hbond_atom_site_label_D
_geom_hbond_atom_site_label_H
_geom_hbond_atom_site_label_A
_geom_hbond_site_symmetry_A
_geom_hbond_angle_DHA
_geom_hbond_distance_DH
_geom_hbond_distance_HA
_geom_hbond_distance_DA
_geom_hbond_publ_flag
C13 H131 O34 . 164 0.93 2.52 3.428(11) yes
C27 H271 O102 2_646 166 0.92 2.36 3.267(11) yes
O36 H361 O123 . 164 0.82 1.77 2.569(11) yes
C127 H1271 O2 2_555 155 0.93 2.49 3.358(11) yes
C127 H1271 O35 2_555 123 0.93 2.57 3.168(11) yes
O136 H1361 O23 . 176 0.83 1.75 2.584(11) yes
